data_7719562
loop_
_publ_author_name
'Bavaresco, Sofia Teixeira'
'Marquard, Nina P.'
'Miura-Stempel, Emily'
'Mohsen, Mariana G.'
'Campbell, Michael G.'

_publ_section_title
;
 A systematic study of naphthyridine-derived ligands for well-defined
 silver(I) dimers.
;
_journal_issue 36
_journal_name_full 'Dalton transactions (Cambridge, England : 2003)'
_journal_page_first 13651
_journal_page_last 13657
_journal_paper_doi 10.1039/d5dt01626f
_journal_volume 54
_journal_year 2025
_chemical_formula_moiety 'C42 H46 Ag2 N6, 2(B F4)'
_chemical_formula_sum 'C42 H46 Ag2 B2 F8 N6'
_chemical_formula_weight 1024.21
_space_group_crystal_system tetragonal
_space_group_IT_number 86
_space_group_name_Hall '-P 4bc'
_space_group_name_H-M_alt 'P 42/n :2'
_atom_sites_solution_hydrogens geom
_audit_creation_date 2024-12-09
_audit_creation_method
;
Olex2 1.5
(compiled 2024.01.12 svn.r2f8d729c for OlexSys, GUI svn.r6928)
;
_audit_update_record
;
2025-07-02 deposited with the CCDC.	2025-08-18 downloaded from the CCDC.
;
_cell_angle_alpha 90
_cell_angle_beta 90
_cell_angle_gamma 90
_cell_formula_units_Z 4
_cell_length_a 20.96840(10)
_cell_length_b 20.96840(10)
_cell_length_c 9.67490(10)
_cell_measurement_reflns_used 36133
_cell_measurement_temperature 100.00(10)
_cell_measurement_theta_max 79.3080
_cell_measurement_theta_min 2.9900
_cell_volume 4253.80(5)
_computing_cell_refinement 'CrysAlisPro 1.171.43.118a (Rigaku OD, 2024)'
_computing_data_collection 'CrysAlisPro system (CCD 43.118a 64-bit (release 27-03-2024))'
_computing_data_reduction 'CrysAlisPro 1.171.43.118a (Rigaku OD, 2024)'
_computing_molecular_graphics 'Olex2 1.5 (Dolomanov et al., 2009)'
_computing_publication_material 'Olex2 1.5 (Dolomanov et al., 2009)'
_computing_structure_refinement 'SHELXL 2019/3 (Sheldrick, 2015)'
_computing_structure_solution 'SHELXT 2018/2 (Sheldrick, 2018)'
_diffrn_ambient_environment N~2~
_diffrn_ambient_temperature 100.00(10)
_diffrn_detector 'Hybrid Pixel Array Detector'
_diffrn_detector_area_resol_mean 10.0000
_diffrn_detector_type 'HyPix-Arc 100'
_diffrn_measured_fraction_theta_full 1.000
_diffrn_measured_fraction_theta_max 0.997
_diffrn_measurement_details
;
List of Runs (angles in degrees, time in seconds):

  # Type    Start    End  Width  t~exp~   \w     \q     \k     \f   Frames
#--------------------------------------------------------------------------
  1  \w   -124.00 -79.00   0.50    0.30    --  -49.35-125.00   0.00   90
  2  \w   -114.00 -25.00   0.50    0.30    --  -49.35 -57.00-150.00  178
  3  \w    -73.00  27.00   0.50    0.30    --  -49.35  57.00   0.00  200
  4  \w    -95.00 -14.00   0.50    1.20    --  -84.79  61.00  60.00  162
  5  \w    -53.00 -12.00   0.50    1.20    --  -84.79  61.00-120.00   82
  6  \w   -150.00 -66.00   0.50    1.20    --  -84.79 -61.00  90.00  168
  7  \w   -105.00 -30.00   0.50    1.20    --  -84.79  77.00 150.00  150
  8  \w    -67.00 -16.00   0.50    1.20    --  -84.79  77.00 -60.00  102
  9  \w   -154.00 -59.00   0.50    1.20    --  -84.79 -30.00 -30.00  190
 10  \w   -141.00-105.00   0.50    1.20    --  -84.79 -95.00 150.00   72
 11  \w   -116.00 -82.00   0.50    1.20    --  -84.79  77.00 -60.00   68
 12  \w    -66.00 -26.00   0.50    1.20    --  -84.79 125.00 120.00   80
 13  \w     94.00 120.00   0.50    1.20    --  111.35  61.00-120.00   52
 14  \w    107.00 133.00   0.50    1.20    --  111.35  61.00 150.00   52
 15  \w     48.00  86.00   0.50    1.20    --  111.35 -77.00 120.00   76
 16  \w     58.00 112.00   0.50    1.20    --  111.35-125.00 150.00  108
 17  \w     81.00 152.00   0.50    1.20    --  111.35  30.00 120.00  142
 18  \w     42.00 177.00   0.50    1.20    --  111.35  15.00   0.00  270
 19  \w    150.00 176.00   0.50    1.20    --  111.35  45.00  30.00   52
 20  \w     42.00 103.00   0.50    1.20    --  111.35 -95.00 -30.00  122
 21  \w     99.00 133.00   0.50    1.20    --  111.35  45.00  30.00   68
 22  \w     47.00 105.00   0.50    1.20    --  111.35 -95.00 -60.00  116
 23  \w     74.00 102.00   0.50    1.20    --  111.35 -95.00-150.00   56
 24  \w    110.00 173.00   0.50    1.20    --  111.35  45.00-150.00  126
 25  \w     43.00 112.00   0.50    1.20    --  111.35-125.00-150.00  138
 26  \w     38.00 102.00   0.50    1.20    --  111.35 -95.00   0.00  128
 27  \w     45.00 111.00   0.50    1.20    --  111.35-125.00-120.00  132
 28  \w    106.00 132.00   0.50    1.20    --  111.35 -61.00 -30.00   52
 29  \w     48.00  86.00   0.50    1.20    --  111.35 -61.00 -30.00   76
 30  \w     75.00 103.00   0.50    1.20    --  111.35 -95.00  30.00   56
 31  \w    122.00 147.00   0.50    1.20    --  111.35  61.00-120.00   50
 32  \w    117.00 143.00   0.50    1.20    --  111.35 -77.00 120.00   52
 33  \w     37.00  71.00   0.50    1.20    --  111.35-125.00-180.00   68
 34  \w     85.00 103.00   0.50    1.20    --  111.35-125.00-180.00   36
;
_diffrn_measurement_device 'four-circle diffractometer'
_diffrn_measurement_device_type 'XtaLAB Synergy, Dualflex, HyPix-Arc 100'
_diffrn_measurement_method '\w scans'
_diffrn_orient_matrix_type 'CrysAlisPro convention (1999,Acta A55,543-557)'
_diffrn_orient_matrix_UB_11 -0.0106518000
_diffrn_orient_matrix_UB_12 0.0480947000
_diffrn_orient_matrix_UB_13 0.1181780000
_diffrn_orient_matrix_UB_21 0.0518787000
_diffrn_orient_matrix_UB_22 -0.0335695000
_diffrn_orient_matrix_UB_23 0.0861456000
_diffrn_orient_matrix_UB_31 0.0509063000
_diffrn_orient_matrix_UB_32 0.0442481000
_diffrn_orient_matrix_UB_33 -0.0630541000
_diffrn_radiation_monochromator mirror
_diffrn_radiation_probe x-ray
_diffrn_radiation_type 'Cu K\a'
_diffrn_radiation_wavelength 1.54184
_diffrn_reflns_av_R_equivalents 0.0319
_diffrn_reflns_av_unetI/netI 0.0167
_diffrn_reflns_Laue_measured_fraction_full 1.000
_diffrn_reflns_Laue_measured_fraction_max 0.997
_diffrn_reflns_limit_h_max 25
_diffrn_reflns_limit_h_min -26
_diffrn_reflns_limit_k_max 24
_diffrn_reflns_limit_k_min -26
_diffrn_reflns_limit_l_max 11
_diffrn_reflns_limit_l_min -12
_diffrn_reflns_number 50885
_diffrn_reflns_point_group_measured_fraction_full 1.000
_diffrn_reflns_point_group_measured_fraction_max 0.997
_diffrn_reflns_theta_full 67.684
_diffrn_reflns_theta_max 78.654
_diffrn_reflns_theta_min 2.980
_diffrn_source 'micro-focus sealed X-ray tube'
_diffrn_source_type 'PhotonJet (Cu) X-ray Source'
_exptl_absorpt_coefficient_mu 8.022
_exptl_absorpt_correction_T_max 1.00000
_exptl_absorpt_correction_T_min 0.59858
_exptl_absorpt_correction_type multi-scan
_exptl_absorpt_process_details
;
CrysAlisPro 1.171.43.118a (Rigaku Oxford Diffraction, 2024)
Empirical absorption correction using spherical harmonics,
implemented in SCALE3 ABSPACK scaling algorithm.
;
_exptl_crystal_colour red
_exptl_crystal_density_diffrn 1.599
_exptl_crystal_description needle
_exptl_crystal_F_000 2064
_refine_diff_density_max 0.833
_refine_diff_density_min -0.671
_refine_diff_density_rms 0.069
_refine_ls_extinction_method none
_refine_ls_goodness_of_fit_ref 1.088
_refine_ls_hydrogen_treatment constr
_refine_ls_matrix_type full
_refine_ls_number_parameters 287
_refine_ls_number_reflns 4576
_refine_ls_number_restraints 33
_refine_ls_restrained_S_all 1.098
_refine_ls_R_factor_all 0.0350
_refine_ls_R_factor_gt 0.0324
_refine_ls_shift/su_max 0.003
_refine_ls_shift/su_mean 0.000
_refine_ls_structure_factor_coef Fsqd
_refine_ls_weighting_details 'w=1/[\s^2^(Fo^2^)+(0.0364P)^2^+5.4814P] where P=(Fo^2^+2Fc^2^)/3'
_refine_ls_weighting_scheme calc
_refine_ls_wR_factor_gt 0.0817
_refine_ls_wR_factor_ref 0.0839
_reflns_Friedel_coverage 0.000
_reflns_number_gt 4194
_reflns_number_total 4576
_reflns_threshold_expression 'I > 2\s(I)'
_cod_data_source_file d5dt01626f2.cif
_cod_data_source_block Cmpd_3
_cod_original_cell_volume 4253.80(6)
_cod_original_sg_symbol_H-M 'P 42/n'
_cod_database_code 7719562
_shelx_shelxl_version_number 2019/3
_chemical_oxdiff_formula Ag2C30N6B2F8
_shelx_space_group_comment
;
The symmetry employed for this shelxl refinement is uniquely defined
by the following loop, which should always be used as a source of
symmetry information in preference to the above space-group names.
They are only intended as comments.
;
_olex2_refinement_description
;
1. Fixed Uiso
 At 1.2 times of:
  All C(H) groups
 At 1.5 times of:
  All C(H,H,H) groups
2. Shared sites
{C16, C16B}
3. Uiso/Uaniso restraints and constraints
Uanis(B1) = Uanis(B1B)
Uanis(F1) = Uanis(F1B)
Uanis(F2) = Uanis(F2B)
Uanis(F3) = Uanis(F3B)
Uanis(F4) = Uanis(F4B)
Uanis(C16) = Uanis(C16B)
Uanis(C17) = Uanis(C17B)
Uanis(C18) = Uanis(C18B)
Uanis(C17) = Uanis(C20)
Uanis(C18) = Uanis(C21)
4. Same fragment restrains
{B1B, F1B, F2B, F3B, F4B} sigma for 1-2: 0.02, 1-3: 0.04
{B1, F4, F3, F2, F1} sigma for 1-2: 0.02, 1-3: 0.04
as in
{B1, F1, F2, F3, F4}
{C16B, C17B, C18B} sigma for 1-2: 0.02, 1-3: 0.04
{C16, C18, C17} sigma for 1-2: 0.02, 1-3: 0.04
as in
{C16, C17, C18}
5. Others
 Sof(C16B)=Sof(H16B)=Sof(C17B)=Sof(H17D)=Sof(H17E)=Sof(H17F)=Sof(C18B)=
 Sof(H18D)=Sof(H18E)=Sof(H18F)=Sof(B1B)=Sof(F1B)=Sof(F2B)=Sof(F3B)=Sof(F4B)=1-
 FVAR(1)
 Sof(C16)=Sof(H16)=Sof(C17)=Sof(H17A)=Sof(H17B)=Sof(H17C)=Sof(C18)=Sof(H18A)=
 Sof(H18B)=Sof(H18C)=Sof(B1)=Sof(F1)=Sof(F2)=Sof(F3)=Sof(F4)=FVAR(1)
6.a Ternary CH refined with riding coordinates:
 C16(H16), C16B(H16B), C19(H19)
6.b Aromatic/amide H refined with riding coordinates:
 C1(H1), C2(H2), C3(H3), C6(H6), C7(H7), C9(H9), C12(H12), C13(H13), C14(H14)
6.c Idealised Me refined as rotating group:
 C17(H17A,H17B,H17C), C18(H18A,H18B,H18C), C17B(H17D,H17E,H17F), C18B(H18D,
 H18E,H18F), C20(H20A,H20B,H20C), C21(H21A,H21B,H21C)
;
_olex2_submission_special_instructions 'No special instructions were received'
_oxdiff_exptl_absorpt_empirical_details
;
Empirical correction (ABSPACK) includes:
- Absorption correction using spherical harmonics
- Frame scaling
;
_oxdiff_exptl_absorpt_empirical_full_max 1.338
_oxdiff_exptl_absorpt_empirical_full_min 0.851

loop_
_space_group_symop_operation_xyz
'x, y, z'
'-x+1/2, -y+1/2, z'
'-y, x+1/2, z+1/2'
'y+1/2, -x, z+1/2'
'-x, -y, -z'
'x-1/2, y-1/2, -z'
'y, -x-1/2, -z-1/2'
'-y-1/2, x, -z-1/2'

loop_
_atom_site_label
_atom_site_type_symbol
_atom_site_fract_x
_atom_site_fract_y
_atom_site_fract_z
_atom_site_U_iso_or_equiv
_atom_site_adp_type
_atom_site_occupancy
_atom_site_site_symmetry_order
_atom_site_calc_flag
_atom_site_refinement_flags_posn
_atom_site_refinement_flags_adp
_atom_site_refinement_flags_occupancy
_atom_site_disorder_assembly
_atom_site_disorder_group
Ag1 Ag 0.43678(2) 0.50859(2) 0.52615(2) 0.03372(8) Uani 1 1 d . . . . .
N1 N 0.45223(10) 0.46749(10) 0.7338(2) 0.0290(4) Uani 1 1 d . . . . .
N2 N 0.56214(9) 0.46626(10) 0.7080(2) 0.0286(4) Uani 1 1 d . . . . .
N3 N 0.66722(10) 0.48209(10) 0.5454(2) 0.0313(4) Uani 1 1 d . . . . .
C1 C 0.40130(12) 0.45597(12) 0.8111(3) 0.0326(5) Uani 1 1 d . . . . .
H1 H 0.360708 0.466397 0.773806 0.039 Uiso 1 1 calc R U . . .
C2 C 0.40322(13) 0.42940(13) 0.9444(3) 0.0358(5) Uani 1 1 d . . . . .
H2 H 0.364979 0.422209 0.994735 0.043 Uiso 1 1 calc R U . . .
C3 C 0.46087(13) 0.41415(12) 1.0003(3) 0.0343(5) Uani 1 1 d . . . . .
H3 H 0.463438 0.395766 1.089843 0.041 Uiso 1 1 calc R U . . .
C4 C 0.51687(12) 0.42609(11) 0.9229(2) 0.0305(5) Uani 1 1 d . . . . .
C5 C 0.51082(11) 0.45311(11) 0.7885(2) 0.0281(5) Uani 1 1 d . . . . .
C6 C 0.57863(13) 0.41366(13) 0.9726(3) 0.0345(5) Uani 1 1 d . . . . .
H6 H 0.584520 0.394812 1.061018 0.041 Uiso 1 1 calc R U . . .
C7 C 0.63011(13) 0.42898(13) 0.8926(3) 0.0357(5) Uani 1 1 d . . . . .
H7 H 0.672231 0.422249 0.925708 0.043 Uiso 1 1 calc R U . . .
C8 C 0.61965(12) 0.45497(12) 0.7599(2) 0.0301(5) Uani 1 1 d . . . . .
C9 C 0.67563(12) 0.47005(12) 0.6715(3) 0.0327(5) Uani 1 1 d . . . . .
H9 H 0.717342 0.470584 0.709876 0.039 Uiso 1 1 calc R U . . .
C10 C 0.71705(12) 0.49897(13) 0.4515(2) 0.0312(5) Uani 1 1 d . . . . .
C11 C 0.73690(12) 0.56258(13) 0.4434(3) 0.0353(5) Uani 1 1 d . . . . .
C12 C 0.77652(13) 0.57894(14) 0.3328(3) 0.0383(6) Uani 1 1 d . . . . .
H12 H 0.790630 0.621782 0.323595 0.046 Uiso 1 1 calc R U . . .
C13 C 0.79559(13) 0.53423(14) 0.2367(3) 0.0388(6) Uani 1 1 d . . . . .
H13 H 0.822194 0.546665 0.161961 0.047 Uiso 1 1 calc R U . . .
C14 C 0.77620(12) 0.47137(14) 0.2486(3) 0.0364(5) Uani 1 1 d . . . . .
H14 H 0.790537 0.440833 0.183063 0.044 Uiso 1 1 calc R U . . .
C15 C 0.73602(11) 0.45236(12) 0.3552(3) 0.0318(5) Uani 1 1 d . . . . .
C16 C 0.71382(14) 0.61346(14) 0.5438(3) 0.0417(6) Uani 0.7725(18) 1 d D . P A 1
H16 H 0.685881 0.592472 0.614180 0.050 Uiso 0.7725(18) 1 calc R U P A 1
C17 C 0.6754(3) 0.6640(2) 0.4717(5) 0.0578(7) Uani 0.7725(18) 1 d D . P A 1
H17A H 0.701524 0.684203 0.399967 0.087 Uiso 0.7725(18) 1 calc R U P A 1
H17B H 0.661917 0.696304 0.538907 0.087 Uiso 0.7725(18) 1 calc R U P A 1
H17C H 0.637697 0.644587 0.429171 0.087 Uiso 0.7725(18) 1 calc R U P A 1
C18 C 0.7702(2) 0.6450(2) 0.6201(5) 0.0478(6) Uani 0.7725(18) 1 d D . P A 1
H18A H 0.796641 0.611944 0.663150 0.072 Uiso 0.7725(18) 1 calc R U P A 1
H18B H 0.753902 0.673806 0.691529 0.072 Uiso 0.7725(18) 1 calc R U P A 1
H18C H 0.796019 0.669261 0.553936 0.072 Uiso 0.7725(18) 1 calc R U P A 1
C16B C 0.71382(14) 0.61346(14) 0.5438(3) 0.0417(6) Uani 0.2275(18) 1 d D . P A 2
H16B H 0.672478 0.597585 0.582209 0.050 Uiso 0.2275(18) 1 calc R U P A 2
C17B C 0.6984(9) 0.6790(7) 0.4701(18) 0.0578(7) Uani 0.2275(18) 1 d D . P A 2
H17D H 0.738323 0.701223 0.448637 0.087 Uiso 0.2275(18) 1 calc R U P A 2
H17E H 0.672452 0.705598 0.531643 0.087 Uiso 0.2275(18) 1 calc R U P A 2
H17F H 0.674858 0.670921 0.384383 0.087 Uiso 0.2275(18) 1 calc R U P A 2
C18B C 0.7560(7) 0.6224(7) 0.6616(14) 0.0478(6) Uani 0.2275(18) 1 d D . P A 2
H18D H 0.764216 0.581066 0.705614 0.072 Uiso 0.2275(18) 1 calc R U P A 2
H18E H 0.735911 0.651161 0.728391 0.072 Uiso 0.2275(18) 1 calc R U P A 2
H18F H 0.796434 0.640848 0.630130 0.072 Uiso 0.2275(18) 1 calc R U P A 2
C19 C 0.71155(13) 0.38457(13) 0.3692(3) 0.0370(6) Uani 1 1 d . . . . .
H19 H 0.665818 0.387149 0.397962 0.044 Uiso 1 1 calc R U . . .
C20 C 0.71404(18) 0.34658(17) 0.2354(4) 0.0578(7) Uani 1 1 d . . . . .
H20A H 0.691415 0.369925 0.162584 0.087 Uiso 1 1 calc R U . . .
H20B H 0.693707 0.304995 0.249377 0.087 Uiso 1 1 calc R U . . .
H20C H 0.758588 0.340340 0.207906 0.087 Uiso 1 1 calc R U . . .
C21 C 0.74734(16) 0.34852(16) 0.4823(3) 0.0478(6) Uani 1 1 d . . . . .
H21A H 0.791418 0.341053 0.452737 0.072 Uiso 1 1 calc R U . . .
H21B H 0.726310 0.307530 0.499328 0.072 Uiso 1 1 calc R U . . .
H21C H 0.747273 0.373848 0.567431 0.072 Uiso 1 1 calc R U . . .
B1 B 0.4881(2) 0.6627(2) 0.6292(5) 0.0427(10) Uani 0.7725(18) 1 d D . P A 1
F1 F 0.44991(15) 0.63706(12) 0.5271(2) 0.0567(7) Uani 0.7725(18) 1 d D . P A 1
F2 F 0.45549(14) 0.66637(12) 0.7544(2) 0.0583(6) Uani 0.7725(18) 1 d D . P A 1
F3 F 0.54052(15) 0.62370(14) 0.6488(4) 0.0776(8) Uani 0.7725(18) 1 d D . P A 1
F4 F 0.50861(13) 0.72338(10) 0.5941(2) 0.0527(6) Uani 0.7725(18) 1 d D . P A 1
B1B B 0.4711(7) 0.6622(7) 0.6354(16) 0.0427(10) Uani 0.2275(18) 1 d D . P A 2
F1B F 0.4937(5) 0.6267(4) 0.5254(8) 0.0567(7) Uani 0.2275(18) 1 d D . P A 2
F2B F 0.4428(5) 0.6179(4) 0.7229(8) 0.0583(6) Uani 0.2275(18) 1 d D . P A 2
F3B F 0.5240(5) 0.6844(5) 0.7074(12) 0.0776(8) Uani 0.2275(18) 1 d D . P A 2
F4B F 0.4287(4) 0.7090(3) 0.5949(8) 0.0527(6) Uani 0.2275(18) 1 d D . P A 2

loop_
_atom_site_aniso_label
_atom_site_aniso_U_11
_atom_site_aniso_U_22
_atom_site_aniso_U_33
_atom_site_aniso_U_23
_atom_site_aniso_U_13
_atom_site_aniso_U_12
Ag1 0.03066(11) 0.04833(13) 0.02217(12) 0.00762(7) -0.00092(6) 0.00182(7)
N1 0.0332(10) 0.0317(10) 0.0222(9) 0.0033(8) -0.0008(8) -0.0001(8)
N2 0.0326(10) 0.0301(10) 0.0233(10) 0.0006(8) 0.0000(8) -0.0001(8)
N3 0.0313(10) 0.0372(11) 0.0255(10) 0.0014(8) 0.0016(8) 0.0006(8)
C1 0.0341(12) 0.0358(12) 0.0281(12) 0.0016(10) 0.0007(10) -0.0007(10)
C2 0.0392(13) 0.0389(13) 0.0293(12) 0.0039(10) 0.0047(10) -0.0052(10)
C3 0.0443(14) 0.0323(12) 0.0262(11) 0.0035(10) 0.0022(11) -0.0041(11)
C4 0.0393(13) 0.0295(11) 0.0228(11) 0.0020(9) -0.0003(10) -0.0008(9)
C5 0.0342(12) 0.0253(10) 0.0247(11) 0.0012(9) 0.0009(9) -0.0004(9)
C6 0.0423(14) 0.0363(13) 0.0250(12) 0.0061(10) -0.0016(10) 0.0014(11)
C7 0.0377(13) 0.0435(14) 0.0259(12) 0.0048(10) -0.0038(10) 0.0043(10)
C8 0.0342(12) 0.0344(12) 0.0218(11) 0.0016(9) -0.0005(9) 0.0008(9)
C9 0.0308(12) 0.0417(13) 0.0257(11) 0.0008(10) -0.0026(9) 0.0007(10)
C10 0.0297(11) 0.0411(13) 0.0228(11) 0.0022(10) -0.0028(9) 0.0015(10)
C11 0.0347(13) 0.0427(14) 0.0286(12) 0.0000(11) 0.0004(10) -0.0012(10)
C12 0.0415(14) 0.0427(14) 0.0309(13) 0.0020(11) 0.0004(11) -0.0059(11)
C13 0.0364(13) 0.0553(16) 0.0248(12) 0.0044(11) 0.0045(10) -0.0036(11)
C14 0.0348(13) 0.0500(15) 0.0243(11) -0.0017(11) 0.0007(10) 0.0021(11)
C15 0.0293(11) 0.0410(13) 0.0250(11) 0.0003(10) -0.0028(9) 0.0020(10)
C16 0.0453(15) 0.0421(15) 0.0377(15) -0.0037(12) 0.0081(12) -0.0034(12)
C17 0.0626(18) 0.0592(16) 0.0516(15) -0.0155(12) -0.0139(14) 0.0099(13)
C18 0.0529(14) 0.0483(14) 0.0422(13) -0.0047(10) -0.0037(11) 0.0047(11)
C16B 0.0453(15) 0.0421(15) 0.0377(15) -0.0037(12) 0.0081(12) -0.0034(12)
C17B 0.0626(18) 0.0592(16) 0.0516(15) -0.0155(12) -0.0139(14) 0.0099(13)
C18B 0.0529(14) 0.0483(14) 0.0422(13) -0.0047(10) -0.0037(11) 0.0047(11)
C19 0.0353(13) 0.0421(14) 0.0338(13) -0.0032(11) 0.0004(11) 0.0013(10)
C20 0.0626(18) 0.0592(16) 0.0516(15) -0.0155(12) -0.0139(14) 0.0099(13)
C21 0.0529(14) 0.0483(14) 0.0422(13) -0.0047(10) -0.0037(11) 0.0047(11)
B1 0.055(3) 0.0458(18) 0.0273(16) -0.0026(14) 0.004(2) -0.009(2)
F1 0.084(2) 0.0460(12) 0.0399(12) 0.0033(9) -0.0083(14) -0.0212(14)
F2 0.0885(17) 0.0573(14) 0.0291(11) 0.0075(10) 0.0144(11) -0.0069(12)
F3 0.0830(19) 0.0645(16) 0.085(2) -0.0075(15) -0.0036(16) 0.0140(14)
F4 0.0871(16) 0.0367(10) 0.0343(11) -0.0043(8) 0.0138(11) -0.0127(10)
B1B 0.055(3) 0.0458(18) 0.0273(16) -0.0026(14) 0.004(2) -0.009(2)
F1B 0.084(2) 0.0460(12) 0.0399(12) 0.0033(9) -0.0083(14) -0.0212(14)
F2B 0.0885(17) 0.0573(14) 0.0291(11) 0.0075(10) 0.0144(11) -0.0069(12)
F3B 0.0830(19) 0.0645(16) 0.085(2) -0.0075(15) -0.0036(16) 0.0140(14)
F4B 0.0871(16) 0.0367(10) 0.0343(11) -0.0043(8) 0.0138(11) -0.0127(10)

loop_
_atom_type_symbol
_atom_type_description
_atom_type_scat_dispersion_real
_atom_type_scat_dispersion_imag
_atom_type_scat_source
C C 0.0181 0.0091 'International Tables Vol C Tables 4.2.6.8 and 6.1.1.4'
H H 0.0000 0.0000 'International Tables Vol C Tables 4.2.6.8 and 6.1.1.4'
Ag Ag 0.1306 4.2820 'International Tables Vol C Tables 4.2.6.8 and 6.1.1.4'
B B 0.0090 0.0039 'International Tables Vol C Tables 4.2.6.8 and 6.1.1.4'
F F 0.0727 0.0534 'International Tables Vol C Tables 4.2.6.8 and 6.1.1.4'
N N 0.0311 0.0180 'International Tables Vol C Tables 4.2.6.8 and 6.1.1.4'

loop_
_geom_angle_atom_site_label_1
_geom_angle_atom_site_label_2
_geom_angle_atom_site_label_3
_geom_angle
_geom_angle_site_symmetry_1
_geom_angle_site_symmetry_3
_geom_angle_publ_flag
N1 Ag1 Ag1 88.55(5) . 5_666 ?
N1 Ag1 N2 166.50(7) . 5_666 ?
N1 Ag1 N3 116.51(7) . 5_666 ?
N2 Ag1 Ag1 80.77(5) 5_666 5_666 ?
N3 Ag1 Ag1 151.63(5) 5_666 5_666 ?
N3 Ag1 N2 72.33(7) 5_666 5_666 ?
C1 N1 Ag1 117.76(16) . . ?
C1 N1 C5 117.6(2) . . ?
C5 N1 Ag1 124.60(15) . . ?
C5 N2 Ag1 127.78(16) . 5_666 ?
C8 N2 Ag1 113.57(15) . 5_666 ?
C8 N2 C5 117.9(2) . . ?
C9 N3 Ag1 116.25(17) . 5_666 ?
C9 N3 C10 124.3(2) . . ?
C10 N3 Ag1 118.82(15) . 5_666 ?
N1 C1 H1 117.7 . . ?
N1 C1 C2 124.5(2) . . ?
C2 C1 H1 117.7 . . ?
C1 C2 H2 120.6 . . ?
C3 C2 C1 118.8(2) . . ?
C3 C2 H2 120.6 . . ?
C2 C3 H3 120.5 . . ?
C2 C3 C4 119.0(2) . . ?
C4 C3 H3 120.5 . . ?
C3 C4 C5 118.7(2) . . ?
C6 C4 C3 123.4(2) . . ?
C6 C4 C5 117.9(2) . . ?
N1 C5 C4 121.3(2) . . ?
N2 C5 N1 116.4(2) . . ?
N2 C5 C4 122.3(2) . . ?
C4 C6 H6 120.3 . . ?
C7 C6 C4 119.3(2) . . ?
C7 C6 H6 120.3 . . ?
C6 C7 H7 120.6 . . ?
C6 C7 C8 118.9(2) . . ?
C8 C7 H7 120.6 . . ?
N2 C8 C7 123.6(2) . . ?
N2 C8 C9 117.5(2) . . ?
C7 C8 C9 118.8(2) . . ?
N3 C9 C8 119.3(2) . . ?
N3 C9 H9 120.3 . . ?
C8 C9 H9 120.3 . . ?
C11 C10 N3 119.3(2) . . ?
C11 C10 C15 122.7(2) . . ?
C15 C10 N3 117.1(2) . . ?
C10 C11 C16 122.5(2) . . ?
C10 C11 C16B 122.5(2) . . ?
C12 C11 C10 117.0(2) . . ?
C12 C11 C16 120.4(2) . . ?
C12 C11 C16B 120.4(2) . . ?
C11 C12 H12 119.3 . . ?
C13 C12 C11 121.4(3) . . ?
C13 C12 H12 119.3 . . ?
C12 C13 H13 119.8 . . ?
C12 C13 C14 120.4(2) . . ?
C14 C13 H13 119.8 . . ?
C13 C14 H14 119.6 . . ?
C13 C14 C15 120.8(2) . . ?
C15 C14 H14 119.6 . . ?
C10 C15 C19 119.7(2) . . ?
C14 C15 C10 117.6(2) . . ?
C14 C15 C19 122.7(2) . . ?
C11 C16 H16 108.2 . . ?
C11 C16 C18 111.2(3) . . ?
C17 C16 C11 111.6(3) . . ?
C17 C16 H16 108.2 . . ?
C17 C16 C18 109.3(3) . . ?
C18 C16 H16 108.2 . . ?
C16 C17 H17A 109.5 . . ?
C16 C17 H17B 109.5 . . ?
C16 C17 H17C 109.5 . . ?
H17A C17 H17B 109.5 . . ?
H17A C17 H17C 109.5 . . ?
H17B C17 H17C 109.5 . . ?
C16 C18 H18A 109.5 . . ?
C16 C18 H18B 109.5 . . ?
C16 C18 H18C 109.5 . . ?
H18A C18 H18B 109.5 . . ?
H18A C18 H18C 109.5 . . ?
H18B C18 H18C 109.5 . . ?
C11 C16B H16B 106.2 . . ?
C11 C16B C17B 112.7(7) . . ?
C17B C16B H16B 106.2 . . ?
C18B C16B C11 113.4(6) . . ?
C18B C16B H16B 106.2 . . ?
C18B C16B C17B 111.5(9) . . ?
C16B C17B H17D 109.5 . . ?
C16B C17B H17E 109.5 . . ?
C16B C17B H17F 109.5 . . ?
H17D C17B H17E 109.5 . . ?
H17D C17B H17F 109.5 . . ?
H17E C17B H17F 109.5 . . ?
C16B C18B H18D 109.5 . . ?
C16B C18B H18E 109.5 . . ?
C16B C18B H18F 109.5 . . ?
H18D C18B H18E 109.5 . . ?
H18D C18B H18F 109.5 . . ?
H18E C18B H18F 109.5 . . ?
C15 C19 H19 107.4 . . ?
C15 C19 C20 113.8(3) . . ?
C15 C19 C21 111.2(2) . . ?
C20 C19 H19 107.4 . . ?
C20 C19 C21 109.5(2) . . ?
C21 C19 H19 107.4 . . ?
C19 C20 H20A 109.5 . . ?
C19 C20 H20B 109.5 . . ?
C19 C20 H20C 109.5 . . ?
H20A C20 H20B 109.5 . . ?
H20A C20 H20C 109.5 . . ?
H20B C20 H20C 109.5 . . ?
C19 C21 H21A 109.5 . . ?
C19 C21 H21B 109.5 . . ?
C19 C21 H21C 109.5 . . ?
H21A C21 H21B 109.5 . . ?
H21A C21 H21C 109.5 . . ?
H21B C21 H21C 109.5 . . ?
F1 B1 F2 111.1(4) . . ?
F1 B1 F3 109.2(4) . . ?
F1 B1 F4 111.3(4) . . ?
F3 B1 F2 107.6(4) . . ?
F3 B1 F4 109.2(4) . . ?
F4 B1 F2 108.4(4) . . ?
F1B B1B F2B 104.8(10) . . ?
F1B B1B F3B 107.0(11) . . ?
F2B B1B F3B 105.0(12) . . ?
F4B B1B F1B 112.6(12) . . ?
F4B B1B F2B 112.0(10) . . ?
F4B B1B F3B 114.7(11) . . ?

loop_
_geom_bond_atom_site_label_1
_geom_bond_atom_site_label_2
_geom_bond_distance
_geom_bond_site_symmetry_2
_geom_bond_publ_flag
Ag1 Ag1 2.7228(4) 5_666 ?
Ag1 N1 2.2101(19) . ?
Ag1 N2 2.326(2) 5_666 ?
Ag1 N3 2.296(2) 5_666 ?
N1 C1 1.326(3) . ?
N1 C5 1.371(3) . ?
N2 C5 1.356(3) . ?
N2 C8 1.327(3) . ?
N3 C9 1.259(3) . ?
N3 C10 1.429(3) . ?
C1 H1 0.9500 . ?
C1 C2 1.406(4) . ?
C2 H2 0.9500 . ?
C2 C3 1.362(4) . ?
C3 H3 0.9500 . ?
C3 C4 1.415(4) . ?
C4 C5 1.424(3) . ?
C4 C6 1.406(4) . ?
C6 H6 0.9500 . ?
C6 C7 1.367(4) . ?
C7 H7 0.9500 . ?
C7 C8 1.412(3) . ?
C8 C9 1.486(3) . ?
C9 H9 0.9500 . ?
C10 C11 1.399(4) . ?
C10 C15 1.408(4) . ?
C11 C12 1.397(4) . ?
C11 C16 1.522(4) . ?
C11 C16B 1.522(4) . ?
C12 H12 0.9500 . ?
C12 C13 1.379(4) . ?
C13 H13 0.9500 . ?
C13 C14 1.384(4) . ?
C14 H14 0.9500 . ?
C14 C15 1.390(4) . ?
C15 C19 1.517(4) . ?
C16 H16 1.0000 . ?
C16 C17 1.504(5) . ?
C16 C18 1.543(5) . ?
C17 H17A 0.9800 . ?
C17 H17B 0.9800 . ?
C17 H17C 0.9800 . ?
C18 H18A 0.9800 . ?
C18 H18B 0.9800 . ?
C18 H18C 0.9800 . ?
C16B H16B 1.0000 . ?
C16B C17B 1.583(12) . ?
C16B C18B 1.455(11) . ?
C17B H17D 0.9800 . ?
C17B H17E 0.9800 . ?
C17B H17F 0.9800 . ?
C18B H18D 0.9800 . ?
C18B H18E 0.9800 . ?
C18B H18F 0.9800 . ?
C19 H19 1.0000 . ?
C19 C20 1.521(4) . ?
C19 C21 1.527(4) . ?
C20 H20A 0.9800 . ?
C20 H20B 0.9800 . ?
C20 H20C 0.9800 . ?
C21 H21A 0.9800 . ?
C21 H21B 0.9800 . ?
C21 H21C 0.9800 . ?
B1 F1 1.380(5) . ?
B1 F2 1.393(5) . ?
B1 F3 1.384(6) . ?
B1 F4 1.385(5) . ?
B1B F1B 1.382(14) . ?
B1B F2B 1.390(14) . ?
B1B F3B 1.391(14) . ?
B1B F4B 1.380(13) . ?

loop_
_geom_torsion_atom_site_label_1
_geom_torsion_atom_site_label_2
_geom_torsion_atom_site_label_3
_geom_torsion_atom_site_label_4
_geom_torsion
_geom_torsion_site_symmetry_1
_geom_torsion_site_symmetry_2
_geom_torsion_site_symmetry_3
_geom_torsion_site_symmetry_4
_geom_torsion_publ_flag
Ag1 N1 C1 C2 179.3(2) . . . . ?
Ag1 N1 C5 N2 0.9(3) . . . . ?
Ag1 N1 C5 C4 -179.38(17) . . . . ?
Ag1 N2 C5 N1 -13.1(3) 5_666 . . . ?
Ag1 N2 C5 C4 167.12(17) 5_666 . . . ?
Ag1 N2 C8 C7 -169.4(2) 5_666 . . . ?
Ag1 N2 C8 C9 9.8(3) 5_666 . . . ?
Ag1 N3 C9 C8 7.5(3) 5_666 . . . ?
Ag1 N3 C10 C11 86.1(3) 5_666 . . . ?
Ag1 N3 C10 C15 -83.3(2) 5_666 . . . ?
N1 C1 C2 C3 0.1(4) . . . . ?
N2 C8 C9 N3 -12.1(4) . . . . ?
N3 C10 C11 C12 -168.0(2) . . . . ?
N3 C10 C11 C16 8.3(4) . . . . ?
N3 C10 C11 C16B 8.3(4) . . . . ?
N3 C10 C15 C14 169.1(2) . . . . ?
N3 C10 C15 C19 -9.8(3) . . . . ?
C1 N1 C5 N2 -179.0(2) . . . . ?
C1 N1 C5 C4 0.7(3) . . . . ?
C1 C2 C3 C4 0.6(4) . . . . ?
C2 C3 C4 C5 -0.6(4) . . . . ?
C2 C3 C4 C6 178.2(3) . . . . ?
C3 C4 C5 N1 0.0(3) . . . . ?
C3 C4 C5 N2 179.7(2) . . . . ?
C3 C4 C6 C7 -177.5(2) . . . . ?
C4 C6 C7 C8 -2.1(4) . . . . ?
C5 N1 C1 C2 -0.8(4) . . . . ?
C5 N2 C8 C7 1.3(4) . . . . ?
C5 N2 C8 C9 -179.5(2) . . . . ?
C5 C4 C6 C7 1.3(4) . . . . ?
C6 C4 C5 N1 -179.0(2) . . . . ?
C6 C4 C5 N2 0.8(4) . . . . ?
C6 C7 C8 N2 0.8(4) . . . . ?
C6 C7 C8 C9 -178.4(2) . . . . ?
C7 C8 C9 N3 167.2(2) . . . . ?
C8 N2 C5 N1 177.7(2) . . . . ?
C8 N2 C5 C4 -2.1(3) . . . . ?
C9 N3 C10 C11 -84.3(3) . . . . ?
C9 N3 C10 C15 106.3(3) . . . . ?
C10 N3 C9 C8 178.1(2) . . . . ?
C10 C11 C12 C13 -0.5(4) . . . . ?
C10 C11 C16 C17 -115.8(4) . . . . ?
C10 C11 C16 C18 121.9(3) . . . . ?
C10 C11 C16B C17B -138.8(8) . . . . ?
C10 C11 C16B C18B 93.4(8) . . . . ?
C10 C15 C19 C20 158.0(2) . . . . ?
C10 C15 C19 C21 -77.8(3) . . . . ?
C11 C10 C15 C14 0.1(4) . . . . ?
C11 C10 C15 C19 -178.8(2) . . . . ?
C11 C12 C13 C14 -0.6(4) . . . . ?
C12 C11 C16 C17 60.4(4) . . . . ?
C12 C11 C16 C18 -62.0(4) . . . . ?
C12 C11 C16B C17B 37.4(8) . . . . ?
C12 C11 C16B C18B -90.4(8) . . . . ?
C12 C13 C14 C15 1.6(4) . . . . ?
C13 C14 C15 C10 -1.3(4) . . . . ?
C13 C14 C15 C19 177.6(2) . . . . ?
C14 C15 C19 C20 -20.9(4) . . . . ?
C14 C15 C19 C21 103.3(3) . . . . ?
C15 C10 C11 C12 0.8(4) . . . . ?
C15 C10 C11 C16 177.1(2) . . . . ?
C15 C10 C11 C16B 177.1(2) . . . . ?
C16 C11 C12 C13 -176.9(3) . . . . ?
C16B C11 C12 C13 -176.9(3) . . . . ?
